data_1541415
loop_
_publ_author_name
'Abrahams, S. C.'
'Kalnajs, J.'

_publ_section_title
;
 The lattice constants of the alkali borohydrides and the low-temperature
 phase of sodium borohydride
;
_journal_coden_ASTM JCPSA6
_journal_issue 3
_journal_name_full 'Journal of Chemical Physics'
_journal_page_first 434
_journal_page_last 436
_journal_paper_doi 10.1063/1.1740085
_journal_volume 22
_journal_year 1954
_chemical_formula_structural 'K (B H4)'
_chemical_formula_sum 'B H4 K'
_chemical_name_common 'potassium tetrahydridoborate'
_chemical_name_systematic 'potassium boranuide'
_space_group_crystal_system cubic
_space_group_IT_number 225
_space_group_name_Hall '-F 4 2 3'
_space_group_name_H-M_alt 'F m -3 m'
_cell_angle_alpha 90
_cell_angle_beta 90
_cell_angle_gamma 90
_cell_formula_units_Z 4
_cell_length_a 6.7272(5)
_cell_length_b 6.7272(5)
_cell_length_c 6.7272(5)
_cell_volume 304.441
_cod_data_source_file Abrahams_JCPSA6_1954_109.cif
_cod_data_source_block H4B1K1
_cod_original_cell_volume 304.4409
_cod_original_formula_sum 'H4 B1 K1'
_cod_database_code 1541415

loop_
_space_group_symop_id
_space_group_symop_operation_xyz
1 x,y,z
2 -y,x,z
3 -x,-y,z
4 y,-x,z
5 x,-y,-z
6 y,x,-z
7 -x,y,-z
8 -y,-x,-z
9 z,x,y
10 -x,z,y
11 -z,-x,y
12 x,-z,y
13 z,-x,-y
14 x,z,-y
15 -z,x,-y
16 -x,-z,-y
17 y,z,x
18 y,-z,-x
19 z,y,-x
20 -y,z,-x
21 -z,-y,-x
22 -y,-z,x
23 z,-y,x
24 -z,y,x
25 -x,-y,-z
26 y,-x,-z
27 x,y,-z
28 -y,x,-z
29 -x,y,z
30 -y,-x,z
31 x,-y,z
32 y,x,z
33 -z,-x,-y
34 x,-z,-y
35 z,x,-y
36 -x,z,-y
37 -z,x,y
38 -x,-z,y
39 z,-x,y
40 x,z,y
41 -y,-z,-x
42 -y,z,x
43 -z,-y,x
44 y,-z,x
45 z,y,x
46 y,z,-x
47 -z,y,-x
48 z,-y,-x
49 x,y+1/2,z+1/2
50 -y,x+1/2,z+1/2
51 -x,-y+1/2,z+1/2
52 y,-x+1/2,z+1/2
53 x,-y+1/2,-z+1/2
54 y,x+1/2,-z+1/2
55 -x,y+1/2,-z+1/2
56 -y,-x+1/2,-z+1/2
57 z,x+1/2,y+1/2
58 -x,z+1/2,y+1/2
59 -z,-x+1/2,y+1/2
60 x,-z+1/2,y+1/2
61 z,-x+1/2,-y+1/2
62 x,z+1/2,-y+1/2
63 -z,x+1/2,-y+1/2
64 -x,-z+1/2,-y+1/2
65 y,z+1/2,x+1/2
66 y,-z+1/2,-x+1/2
67 z,y+1/2,-x+1/2
68 -y,z+1/2,-x+1/2
69 -z,-y+1/2,-x+1/2
70 -y,-z+1/2,x+1/2
71 z,-y+1/2,x+1/2
72 -z,y+1/2,x+1/2
73 -x,-y+1/2,-z+1/2
74 y,-x+1/2,-z+1/2
75 x,y+1/2,-z+1/2
76 -y,x+1/2,-z+1/2
77 -x,y+1/2,z+1/2
78 -y,-x+1/2,z+1/2
79 x,-y+1/2,z+1/2
80 y,x+1/2,z+1/2
81 -z,-x+1/2,-y+1/2
82 x,-z+1/2,-y+1/2
83 z,x+1/2,-y+1/2
84 -x,z+1/2,-y+1/2
85 -z,x+1/2,y+1/2
86 -x,-z+1/2,y+1/2
87 z,-x+1/2,y+1/2
88 x,z+1/2,y+1/2
89 -y,-z+1/2,-x+1/2
90 -y,z+1/2,x+1/2
91 -z,-y+1/2,x+1/2
92 y,-z+1/2,x+1/2
93 z,y+1/2,x+1/2
94 y,z+1/2,-x+1/2
95 -z,y+1/2,-x+1/2
96 z,-y+1/2,-x+1/2
97 x+1/2,y,z+1/2
98 -y+1/2,x,z+1/2
99 -x+1/2,-y,z+1/2
100 y+1/2,-x,z+1/2
101 x+1/2,-y,-z+1/2
102 y+1/2,x,-z+1/2
103 -x+1/2,y,-z+1/2
104 -y+1/2,-x,-z+1/2
105 z+1/2,x,y+1/2
106 -x+1/2,z,y+1/2
107 -z+1/2,-x,y+1/2
108 x+1/2,-z,y+1/2
109 z+1/2,-x,-y+1/2
110 x+1/2,z,-y+1/2
111 -z+1/2,x,-y+1/2
112 -x+1/2,-z,-y+1/2
113 y+1/2,z,x+1/2
114 y+1/2,-z,-x+1/2
115 z+1/2,y,-x+1/2
116 -y+1/2,z,-x+1/2
117 -z+1/2,-y,-x+1/2
118 -y+1/2,-z,x+1/2
119 z+1/2,-y,x+1/2
120 -z+1/2,y,x+1/2
121 -x+1/2,-y,-z+1/2
122 y+1/2,-x,-z+1/2
123 x+1/2,y,-z+1/2
124 -y+1/2,x,-z+1/2
125 -x+1/2,y,z+1/2
126 -y+1/2,-x,z+1/2
127 x+1/2,-y,z+1/2
128 y+1/2,x,z+1/2
129 -z+1/2,-x,-y+1/2
130 x+1/2,-z,-y+1/2
131 z+1/2,x,-y+1/2
132 -x+1/2,z,-y+1/2
133 -z+1/2,x,y+1/2
134 -x+1/2,-z,y+1/2
135 z+1/2,-x,y+1/2
136 x+1/2,z,y+1/2
137 -y+1/2,-z,-x+1/2
138 -y+1/2,z,x+1/2
139 -z+1/2,-y,x+1/2
140 y+1/2,-z,x+1/2
141 z+1/2,y,x+1/2
142 y+1/2,z,-x+1/2
143 -z+1/2,y,-x+1/2
144 z+1/2,-y,-x+1/2
145 x+1/2,y+1/2,z
146 -y+1/2,x+1/2,z
147 -x+1/2,-y+1/2,z
148 y+1/2,-x+1/2,z
149 x+1/2,-y+1/2,-z
150 y+1/2,x+1/2,-z
151 -x+1/2,y+1/2,-z
152 -y+1/2,-x+1/2,-z
153 z+1/2,x+1/2,y
154 -x+1/2,z+1/2,y
155 -z+1/2,-x+1/2,y
156 x+1/2,-z+1/2,y
157 z+1/2,-x+1/2,-y
158 x+1/2,z+1/2,-y
159 -z+1/2,x+1/2,-y
160 -x+1/2,-z+1/2,-y
161 y+1/2,z+1/2,x
162 y+1/2,-z+1/2,-x
163 z+1/2,y+1/2,-x
164 -y+1/2,z+1/2,-x
165 -z+1/2,-y+1/2,-x
166 -y+1/2,-z+1/2,x
167 z+1/2,-y+1/2,x
168 -z+1/2,y+1/2,x
169 -x+1/2,-y+1/2,-z
170 y+1/2,-x+1/2,-z
171 x+1/2,y+1/2,-z
172 -y+1/2,x+1/2,-z
173 -x+1/2,y+1/2,z
174 -y+1/2,-x+1/2,z
175 x+1/2,-y+1/2,z
176 y+1/2,x+1/2,z
177 -z+1/2,-x+1/2,-y
178 x+1/2,-z+1/2,-y
179 z+1/2,x+1/2,-y
180 -x+1/2,z+1/2,-y
181 -z+1/2,x+1/2,y
182 -x+1/2,-z+1/2,y
183 z+1/2,-x+1/2,y
184 x+1/2,z+1/2,y
185 -y+1/2,-z+1/2,-x
186 -y+1/2,z+1/2,x
187 -z+1/2,-y+1/2,x
188 y+1/2,-z+1/2,x
189 z+1/2,y+1/2,x
190 y+1/2,z+1/2,-x
191 -z+1/2,y+1/2,-x
192 z+1/2,-y+1/2,-x

loop_
_atom_site_label
_atom_site_type_symbol
_atom_site_fract_x
_atom_site_fract_y
_atom_site_fract_z
_atom_site_occupancy
_atom_site_attached_hydrogens
_atom_site_U_iso_or_equiv
B1 B+3 0.5 0.5 0.5 1 4 0.0
K1 K+1 0 0 0 1 0 0.0
